data_7037004
loop_
_publ_author_name
'Liu, Min-Min'
'Bi, Yan-Lin'
'Dang, Qin-Qin'
'Zhang, Xian-Ming'

_publ_section_title
;
 Reversible single-crystal-to-single-crystal transformation from a
 mononuclear complex to a fourfold interpenetrated MOF with selective
 adsorption of CO2.
;
_journal_issue 46
_journal_name_full 'Dalton transactions (Cambridge, England : 2003)'
_journal_page_first 19796
_journal_page_last 19799
_journal_paper_doi 10.1039/c5dt03570h
_journal_volume 44
_journal_year 2015
_chemical_formula_moiety 'C18 H20 Cu N6 O8'
_chemical_formula_sum 'C18 H20 Cu N6 O8'
_chemical_formula_weight 511.94
_chemical_name_systematic
;
 ? 
;
_space_group_crystal_system triclinic
_space_group_IT_number 2
_space_group_name_Hall '-P 1'
_space_group_name_H-M_alt 'P -1'
_symmetry_space_group_name_Hall '-P 1'
_symmetry_space_group_name_H-M 'P -1'
_atom_sites_solution_hydrogens geom
_atom_sites_solution_primary direct
_atom_sites_solution_secondary difmap
_audit_creation_date 2014-10-29
_audit_creation_method
;
  Olex2 1.2
  (compiled 2012.05.09 svn.r2324, GUI svn.r4230)
;
_audit_update_record
;
2015-10-15 deposited with the CCDC.
2015-10-28 downloaded from the CCDC.
;
_cell_angle_alpha 79.90(2)
_cell_angle_beta 88.21(2)
_cell_angle_gamma 71.13(2)
_cell_formula_units_Z 1
_cell_length_a 6.2530(15)
_cell_length_b 7.052(2)
_cell_length_c 12.075(3)
_cell_measurement_reflns_used 580
_cell_measurement_temperature 293(2)
_cell_measurement_theta_max 24.9910
_cell_measurement_theta_min 3.4070
_cell_volume 495.9(2)
_computing_cell_refinement
;
CrysAlisPro, Agilent Technologies,
Version 1.171.37.33 (release 27-03-2014 CrysAlis171 .NET)
(compiled Mar 27 2014,17:12:48)
;
_computing_data_collection
;
CrysAlisPro, Agilent Technologies,
Version 1.171.37.33 (release 27-03-2014 CrysAlis171 .NET)
(compiled Mar 27 2014,17:12:48)
;
_computing_data_reduction
;
CrysAlisPro, Agilent Technologies,
Version 1.171.37.33 (release 27-03-2014 CrysAlis171 .NET)
(compiled Mar 27 2014,17:12:48)
;
_computing_molecular_graphics
;
O. V. Dolomanov, L. J. Bourhis, R. J. Gildea, J. A. K. Howard and H. Puschmann,
OLEX2: a complete structure solution, refinement and analysis program.
J. Appl. Cryst. (2009). 42, 339-341.
;
_computing_publication_material
;
O. V. Dolomanov, L. J. Bourhis, R. J. Gildea, J. A. K. Howard and H. Puschmann,
OLEX2: a complete structure solution, refinement and analysis program.
J. Appl. Cryst. (2009). 42, 339-341.
;
_computing_structure_refinement
;
XL, G.M. Sheldrick, Acta Cryst.
(2008). A64, 112-122
;
_computing_structure_solution
;
XS, G.M. Sheldrick, Acta Cryst.
(2008). A64, 112-122
;
_diffrn_ambient_temperature 293(2)
_diffrn_measured_fraction_theta_full 0.988
_diffrn_measured_fraction_theta_max 0.988
_diffrn_measurement_device_type 'multiwire proportional'
_diffrn_measurement_method 'phi and omega scans'
_diffrn_radiation_monochromator graphite
_diffrn_radiation_type MoK\a
_diffrn_radiation_wavelength 0.71073
_diffrn_reflns_av_R_equivalents 0.0585
_diffrn_reflns_av_unetI/netI 0.1108
_diffrn_reflns_limit_h_max 7
_diffrn_reflns_limit_h_min -7
_diffrn_reflns_limit_k_max 8
_diffrn_reflns_limit_k_min -7
_diffrn_reflns_limit_l_max 13
_diffrn_reflns_limit_l_min -14
_diffrn_reflns_number 3061
_diffrn_reflns_theta_full 26.00
_diffrn_reflns_theta_max 26.00
_diffrn_reflns_theta_min 3.10
_diffrn_source 'fine-focus sealed tube'
_exptl_absorpt_coefficient_mu 1.165
_exptl_absorpt_correction_T_max 0.8728
_exptl_absorpt_correction_T_min 0.8539
_exptl_absorpt_correction_type multi-scan
_exptl_absorpt_process_details
;
CrysAlisPro, Agilent Technologies,
Version 1.171.37.33 (release 27-03-2014 CrysAlis171 .NET)
(compiled Mar 27 2014,17:12:48)
Empirical absorption correction using spherical harmonics,
 implemented in SCALE3 ABSPACK scaling algorithm.
;
_exptl_crystal_colour bluish
_exptl_crystal_colour_modifier bluish
_exptl_crystal_density_diffrn 1.714
_exptl_crystal_density_method 'not measured'
_exptl_crystal_description block
_exptl_crystal_F_000 263
_exptl_crystal_size_max 0.14
_exptl_crystal_size_mid 0.13
_exptl_crystal_size_min 0.12
_refine_diff_density_max 0.818
_refine_diff_density_min -0.723
_refine_diff_density_rms 0.120
_refine_ls_extinction_method none
_refine_ls_goodness_of_fit_ref 1.061
_refine_ls_hydrogen_treatment mixed
_refine_ls_matrix_type full
_refine_ls_number_parameters 153
_refine_ls_number_reflns 1923
_refine_ls_number_restraints 0
_refine_ls_restrained_S_all 1.061
_refine_ls_R_factor_all 0.1076
_refine_ls_R_factor_gt 0.0787
_refine_ls_shift/su_max 0.000
_refine_ls_shift/su_mean 0.000
_refine_ls_structure_factor_coef Fsqd
_refine_ls_weighting_details 'calc w=1/[\s^2^(Fo^2^)+(0.0722P)^2^+0.0000P] where P=(Fo^2^+2Fc^2^)/3'
_refine_ls_weighting_scheme calc
_refine_ls_wR_factor_gt 0.1649
_refine_ls_wR_factor_ref 0.1842
_reflns_number_gt 1416
_reflns_number_total 1923
_reflns_threshold_expression >2sigma(I)
_cod_data_source_file c5dt03570h2.cif
_cod_data_source_block 1
_cod_depositor_comments 'Adding full bibliography for 7037004--7037005.cif.'
_cod_database_code 7037004

loop_
_space_group_symop_id
_space_group_symop_operation_xyz
1 'x, y, z'
2 '-x, -y, -z'

loop_
_atom_site_label
_atom_site_type_symbol
_atom_site_fract_x
_atom_site_fract_y
_atom_site_fract_z
_atom_site_U_iso_or_equiv
_atom_site_adp_type
_atom_site_occupancy
_atom_site_symmetry_multiplicity
_atom_site_calc_flag
_atom_site_refinement_flags
Cu1 Cu 0.5000 0.5000 0.0000 0.0340(4) Uani 1 2 d S
O1 O 0.7719(6) 0.2413(7) 0.0188(3) 0.0404(11) Uani 1 1 d .
H1A H 0.7370 0.1254 0.0297 0.061 Uiso 1 1 d R
H1B H 0.8572 0.2356 0.0765 0.061 Uiso 1 1 d R
O2 O 0.6571(6) 0.0207(7) 0.8721(3) 0.0409(11) Uani 1 1 d .
O3 O 0.7154(6) 0.6905(7) 0.0575(3) 0.0421(11) Uani 1 1 d .
H3A H 0.6429 0.7770 0.1056 0.063 Uiso 1 1 d R
H3B H 0.7500 0.7744 -0.0029 0.063 Uiso 1 1 d R
O4 O 0.9936(7) -0.0637(8) 0.7950(3) 0.0498(13) Uani 1 1 d .
N5 N 0.4268(7) 0.3583(7) 0.3422(4) 0.0279(11) Uani 1 1 d .
N1 N 0.1994(7) 0.4338(8) 0.3141(4) 0.0363(12) Uani 1 1 d .
N2 N 0.4102(7) 0.4473(7) 0.1604(4) 0.0315(11) Uani 1 1 d .
C3 C 0.5077(9) 0.2812(9) 0.4552(4) 0.0302(13) Uani 1 1 d .
C1 C 0.8181(9) 0.1489(10) 0.5867(4) 0.0347(14) Uani 1 1 d .
H1 H 0.9721 0.1143 0.6022 0.042 Uiso 1 1 calc R
C2 C 0.6765(9) 0.1136(8) 0.6733(4) 0.0275(12) Uani 1 1 d .
C4 C 0.5454(10) 0.3685(9) 0.2489(4) 0.0340(14) Uani 1 1 d .
H4 H 0.7024 0.3256 0.2470 0.041 Uiso 1 1 calc R
C6 C 0.7362(9) 0.2335(10) 0.4794(5) 0.0370(15) Uani 1 1 d .
H6 H 0.8331 0.2588 0.4230 0.044 Uiso 1 1 calc R
C7 C 0.3622(9) 0.2526(9) 0.5403(4) 0.0361(15) Uani 1 1 d .
H7 H 0.2081 0.2885 0.5248 0.043 Uiso 1 1 calc R
C8 C 0.7826(10) 0.0153(9) 0.7887(5) 0.0341(14) Uani 1 1 d .
C9 C 0.4482(9) 0.1697(10) 0.6492(5) 0.0335(14) Uani 1 1 d .
H9 H 0.3503 0.1519 0.7067 0.040 Uiso 1 1 calc R
C10 C 0.1995(9) 0.4845(9) 0.2038(5) 0.0357(14) Uani 1 1 d .
H10 H 0.0677 0.5407 0.1594 0.043 Uiso 1 1 calc R

loop_
_atom_site_aniso_label
_atom_site_aniso_U_11
_atom_site_aniso_U_22
_atom_site_aniso_U_33
_atom_site_aniso_U_23
_atom_site_aniso_U_13
_atom_site_aniso_U_12
Cu1 0.0267(6) 0.0361(7) 0.0291(6) 0.0001(4) -0.0052(4) 0.0010(4)
O1 0.040(2) 0.039(3) 0.033(2) -0.0013(19) -0.0076(18) -0.002(2)
O2 0.036(2) 0.047(3) 0.031(2) -0.0035(19) -0.0013(18) -0.003(2)
O3 0.034(2) 0.048(3) 0.040(2) -0.002(2) 0.0032(19) -0.010(2)
O4 0.030(2) 0.067(4) 0.035(2) -0.002(2) -0.0081(18) 0.004(2)
N5 0.020(2) 0.028(3) 0.029(2) -0.002(2) -0.0015(18) -0.001(2)
N1 0.021(2) 0.047(4) 0.036(3) -0.002(2) -0.004(2) -0.007(2)
N2 0.024(2) 0.031(3) 0.033(3) -0.006(2) -0.004(2) 0.000(2)
C3 0.028(3) 0.032(4) 0.025(3) -0.004(2) -0.002(2) -0.004(2)
C1 0.021(3) 0.048(4) 0.032(3) -0.005(3) -0.001(2) -0.007(3)
C2 0.027(3) 0.021(3) 0.029(3) -0.003(2) -0.001(2) -0.001(2)
C4 0.031(3) 0.036(4) 0.030(3) 0.000(3) -0.004(2) -0.006(3)
C6 0.028(3) 0.046(4) 0.033(3) -0.004(3) 0.001(2) -0.007(3)
C7 0.026(3) 0.043(4) 0.034(3) -0.005(3) -0.003(2) -0.005(3)
C8 0.038(3) 0.029(4) 0.031(3) -0.007(3) -0.004(3) -0.004(3)
C9 0.027(3) 0.042(4) 0.029(3) -0.002(3) 0.005(2) -0.010(3)
C10 0.026(3) 0.036(4) 0.040(3) -0.003(3) -0.006(2) -0.004(3)

loop_
_atom_type_symbol
_atom_type_description
_atom_type_scat_dispersion_real
_atom_type_scat_dispersion_imag
_atom_type_scat_source
C C 0.0033 0.0016 'International Tables Vol C Tables 4.2.6.8 and 6.1.1.4'
H H 0.0000 0.0000 'International Tables Vol C Tables 4.2.6.8 and 6.1.1.4'
Cu Cu 0.3201 1.2651 'International Tables Vol C Tables 4.2.6.8 and 6.1.1.4'
N N 0.0061 0.0033 'International Tables Vol C Tables 4.2.6.8 and 6.1.1.4'
O O 0.0106 0.0060 'International Tables Vol C Tables 4.2.6.8 and 6.1.1.4'

loop_
_geom_angle_atom_site_label_1
_geom_angle_atom_site_label_2
_geom_angle_atom_site_label_3
_geom_angle
_geom_angle_site_symmetry_1
_geom_angle_site_symmetry_3
O1 Cu1 O1 180.0(3) . 2_665
O1 Cu1 O3 92.16(16) 2_665 2_665
O1 Cu1 O3 87.84(16) . 2_665
O1 Cu1 O3 87.84(16) 2_665 .
O1 Cu1 O3 92.16(16) . .
O3 Cu1 O3 180.00(17) 2_665 .
N2 Cu1 O1 93.47(16) 2_665 2_665
N2 Cu1 O1 93.47(16) . .
N2 Cu1 O1 86.53(16) 2_665 .
N2 Cu1 O1 86.53(16) . 2_665
N2 Cu1 O3 88.04(16) 2_665 2_665
N2 Cu1 O3 88.04(16) . .
N2 Cu1 O3 91.96(16) 2_665 .
N2 Cu1 O3 91.96(16) . 2_665
N2 Cu1 N2 180.0(2) 2_665 .
N1 N5 C3 122.1(4) . .
C4 N5 N1 109.3(4) . .
C4 N5 C3 128.6(5) . .
C10 N1 N5 102.4(4) . .
C4 N2 Cu1 126.9(4) . .
C4 N2 C10 103.8(5) . .
C10 N2 Cu1 129.3(4) . .
C6 C3 N5 119.0(5) . .
C7 C3 N5 120.9(5) . .
C7 C3 C6 120.1(5) . .
C6 C1 C2 121.5(5) . .
C1 C2 C8 117.9(5) . .
C9 C2 C1 118.4(5) . .
C9 C2 C8 123.8(5) . .
N2 C4 N5 110.5(5) . .
C1 C6 C3 119.5(5) . .
C3 C7 C9 119.4(5) . .
O2 C8 C2 118.8(5) . .
O4 C8 O2 124.0(5) . .
O4 C8 C2 117.2(5) . .
C2 C9 C7 121.0(5) . .
N1 C10 N2 114.0(5) . .

loop_
_geom_bond_atom_site_label_1
_geom_bond_atom_site_label_2
_geom_bond_distance
_geom_bond_site_symmetry_2
Cu1 O1 2.035(4) 2_665
Cu1 O1 2.035(4) .
Cu1 O3 2.378(4) 2_665
Cu1 O3 2.378(4) .
Cu1 N2 2.005(4) .
Cu1 N2 2.005(4) 2_665
O2 C8 1.256(6) .
O4 C8 1.254(7) .
N5 N1 1.378(6) .
N5 C3 1.421(7) .
N5 C4 1.334(6) .
N1 C10 1.318(7) .
N2 C4 1.307(7) .
N2 C10 1.364(6) .
C3 C6 1.386(8) .
C3 C7 1.383(7) .
C1 C2 1.390(7) .
C1 C6 1.368(8) .
C2 C8 1.511(8) .
C2 C9 1.378(7) .
C7 C9 1.389(8) .
